data_4114506
loop_
_publ_author_name
'Masahito Ochiai'
'Yoshio Nishi'
'Satoru Goto'
'Motoo Shiro'
'Hermann J. Frohn'

_publ_section_title
;
 Synthesis, Structure, and Reaction of 1-Alkynyl(aryl)-\l3-bromanes
;
_journal_name_full 'Journal of the American Chemical Society'
_journal_page_first 15304
_journal_page_last 15305
_journal_paper_doi 10.1021/ja038777q
_journal_volume 125
_journal_year 2003
_chemical_formula_moiety '2(C13 H13 Br F3 +) , 2(B F4 -), C12 H24 O6'
_chemical_formula_sum 'C38 H50 B2 Br2 F14 O6'
_chemical_formula_weight 1050.21
_space_group_IT_number 14
_symmetry_cell_setting monoclinic
_symmetry_Int_Tables_number 14
_symmetry_space_group_name_Hall '-P 2yn'
_symmetry_space_group_name_H-M 'P 1 21/n 1'
_audit_creation_date 'Wed Sep 24 08:58:42 2003'
_audit_creation_method 'by teXsan'
_cell_angle_alpha 90
_cell_angle_beta 92.31(3)
_cell_angle_gamma 90
_cell_formula_units_Z 2
_cell_length_a 10.295(9)
_cell_length_b 17.76(1)
_cell_length_c 12.43(1)
_cell_measurement_reflns_used 15145
_cell_measurement_temperature 93.2
_cell_measurement_theta_max 25.3
_cell_measurement_theta_min 3.0
_cell_volume 2271(3)
_computing_cell_refinement 'PROCESS-AUTO (Rigaku, 1998)'
_computing_data_collection 'PROCESS-AUTO (Rigaku, 1998)'
_computing_data_reduction 'teXsan (MSC & Rigaku, 1999)'
_computing_molecular_graphics 'ORTEP (Johnson, 1976)'
_computing_publication_material 'teXsan (MSC & Rigaku, 1999)'
_computing_structure_refinement 'teXsan (MSC & Rigaku, 1999)'
_computing_structure_solution 'PATTY (Beurskens, 1994)'
_diffrn_detector_area_resol_mean 10.00
_diffrn_measured_fraction_theta_full 0.9954
_diffrn_measured_fraction_theta_max 0.9954
_diffrn_measurement_device_type 'Rigaku RAXIS-RAPID Imaging Plate'
_diffrn_measurement_method \w
_diffrn_radiation_type 'Mo K\a'
_diffrn_radiation_wavelength 0.7107
_diffrn_reflns_av_R_equivalents 0.063
_diffrn_reflns_limit_h_max 11
_diffrn_reflns_limit_h_min -12
_diffrn_reflns_limit_k_max 21
_diffrn_reflns_limit_k_min -20
_diffrn_reflns_limit_l_max 14
_diffrn_reflns_limit_l_min -14
_diffrn_reflns_number 18618
_diffrn_reflns_theta_full 25.34
_diffrn_reflns_theta_max 25.34
_exptl_absorpt_coefficient_mu 1.890
_exptl_absorpt_correction_T_max 0.945
_exptl_absorpt_correction_T_min 0.625
_exptl_absorpt_correction_type multi-scan
_exptl_absorpt_process_details 'ABSCOR (Higashi, 1995)'
_exptl_crystal_colour colorless
_exptl_crystal_density_diffrn 1.536
_exptl_crystal_description block
_exptl_crystal_F_000 1064.00
_exptl_crystal_size_max 0.200
_exptl_crystal_size_mid 0.100
_exptl_crystal_size_min 0.030
_refine_diff_density_max 0.97
_refine_diff_density_min -0.67
_refine_ls_extinction_method none
_refine_ls_goodness_of_fit_ref 1.010
_refine_ls_hydrogen_treatment noref
_refine_ls_number_parameters 280
_refine_ls_number_reflns 4135
_refine_ls_R_factor_gt 0.0479
_refine_ls_shift/su_max 0.0046
_refine_ls_structure_factor_coef Fsqd
_refine_ls_weighting_details 'w = 1/[\s^2^(Fo^2^) + (0.03000(Max(Fo^2^,0) + 2Fc^2^)/3)^2^]'
_refine_ls_weighting_scheme calc
_refine_ls_wR_factor_ref 0.0991
_reflns_number_gt 2604
_reflns_number_total 4135
_reflns_threshold_expression F^2^>2.0\s(F^2^)
_cod_data_source_file ja038777qsi20030929_053457.cif
_cod_data_source_block General
_cod_original_cell_volume 2270(3)
_cod_original_formula_sum 'C38 H50 B2 Br2 F14 O6 '
_cod_database_code 4114506

loop_
_symmetry_equiv_pos_as_xyz
x,y,z
1/2-x,1/2+y,1/2-z
-x,-y,-z
1/2+x,1/2-y,1/2+z

loop_
_atom_site_label
_atom_site_type_symbol
_atom_site_fract_x
_atom_site_fract_y
_atom_site_fract_z
_atom_site_U_iso_or_equiv
_atom_site_adp_type
_atom_site_occupancy
_atom_site_calc_flag
Br1 Br 0.53904(4) 0.52943(3) 0.65183(4) 0.0370(1) Uani 1.00 d
F1 F 1.0707(3) 0.5930(3) 0.9728(2) 0.100(1) Uani 1.00 d
F2 F 1.1474(3) 0.6330(2) 0.8301(3) 0.066(1) Uani 1.00 d
F3 F 1.1603(3) 0.5172(2) 0.8660(4) 0.113(2) Uani 1.00 d
F4 F 0.6545(3) 0.7955(2) 0.7239(3) 0.0621(10) Uani 1.00 d
F5 F 0.5533(3) 0.8189(2) 0.8792(2) 0.069(1) Uani 1.00 d
F6 F 0.4402(3) 0.8278(2) 0.7201(2) 0.0563(9) Uani 1.00 d
F7 F 0.5050(2) 0.7131(1) 0.7828(2) 0.0461(8) Uani 1.00 d
O1 O 0.6525(4) 0.6257(3) 0.4976(4) 0.079(2) Uani 1.00 d
O2 O 0.3803(4) 0.6325(2) 0.4970(3) 0.062(1) Uani 1.00 d
O3 O 0.2615(4) 0.5095(2) 0.5941(4) 0.087(2) Uani 1.00 d
C1 C 0.7142(4) 0.5431(2) 0.7167(3) 0.032(1) Uani 1.00 d
C2 C 0.7544(5) 0.6158(3) 0.7384(4) 0.039(1) Uani 1.00 d
C3 C 0.8766(5) 0.6253(3) 0.7870(4) 0.038(1) Uani 1.00 d
C4 C 0.9531(4) 0.5625(3) 0.8135(3) 0.032(1) Uani 1.00 d
C5 C 0.9094(4) 0.4897(2) 0.7892(4) 0.035(1) Uani 1.00 d
C6 C 0.7881(4) 0.4792(3) 0.7394(3) 0.032(1) Uani 1.00 d
C7 C 1.0832(5) 0.5747(3) 0.8696(4) 0.043(1) Uani 1.00 d
C8 C 0.4880(4) 0.4654(3) 0.7551(4) 0.039(1) Uani 1.00 d
C9 C 0.4795(4) 0.4204(3) 0.8277(3) 0.033(1) Uani 1.00 d
C10 C 0.4733(4) 0.3655(2) 0.9170(3) 0.032(1) Uani 1.00 d
C11 C 0.3421(4) 0.3709(3) 0.9699(4) 0.041(1) Uani 1.00 d
C12 C 0.4948(5) 0.2859(3) 0.8719(4) 0.045(2) Uani 1.00 d
C13 C 0.5847(5) 0.3851(3) 0.9985(4) 0.048(2) Uani 1.00 d
C14 C 0.589(1) 0.6845(6) 0.4476(6) 0.130(4) Uani 1.00 d
C15 C 0.4677(9) 0.6971(3) 0.5053(6) 0.090(3) Uani 1.00 d
C16 C 0.2740(6) 0.6403(3) 0.5616(4) 0.059(2) Uani 1.00 d
C17 C 0.1897(5) 0.5710(3) 0.5540(4) 0.052(2) Uani 1.00 d
C18 C 0.1871(7) 0.4420(5) 0.584(1) 0.166(5) Uani 1.00 d
C19 C 0.226(1) 0.3848(8) 0.551(1) 0.203(6) Uani 1.00 d
B1 B 0.5395(5) 0.7882(3) 0.7771(5) 0.041(2) Uani 1.00 d
H2 H 0.7003 0.6577 0.7206 0.0466 Uiso 1.00 calc
H3 H 0.9084 0.6745 0.8024 0.0459 Uiso 1.00 calc
H5 H 0.9629 0.4476 0.8069 0.0416 Uiso 1.00 calc
H6 H 0.7567 0.4302 0.7216 0.0379 Uiso 1.00 calc
H11a H 0.3391 0.3353 1.0268 0.0497 Uiso 1.00 calc
H11b H 0.3313 0.4202 0.9979 0.0497 Uiso 1.00 calc
H11c H 0.2742 0.3606 0.9179 0.0497 Uiso 1.00 calc
H12a H 0.4252 0.2733 0.8227 0.0545 Uiso 1.00 calc
H12b H 0.4982 0.2506 0.9294 0.0545 Uiso 1.00 calc
H12c H 0.5744 0.2846 0.8358 0.0545 Uiso 1.00 calc
H13a H 0.6650 0.3838 0.9636 0.0580 Uiso 1.00 calc
H13b H 0.5865 0.3495 1.0556 0.0580 Uiso 1.00 calc
H13c H 0.5712 0.4341 1.0267 0.0580 Uiso 1.00 calc
H14a H 0.6419 0.7284 0.4512 0.1558 Uiso 1.00 calc
H14b H 0.5692 0.6724 0.3743 0.1558 Uiso 1.00 calc
H15a H 0.4244 0.7399 0.4752 0.1079 Uiso 1.00 calc
H15b H 0.4895 0.7062 0.5791 0.1079 Uiso 1.00 calc
H16a H 0.3039 0.6473 0.6342 0.0710 Uiso 1.00 calc
H16b H 0.2245 0.6829 0.5384 0.0710 Uiso 1.00 calc
H17a H 0.1635 0.5621 0.4809 0.0626 Uiso 1.00 calc
H17b H 0.1150 0.5780 0.5953 0.0626 Uiso 1.00 calc
H18a H 0.1600 0.4312 0.6548 0.1997 Uiso 1.00 calc
H18b H 0.1135 0.4544 0.5393 0.1997 Uiso 1.00 calc
H19a H 0.1616 0.3681 0.4961 0.2444 Uiso 1.00 calc
H19b H 0.2228 0.3521 0.6102 0.2444 Uiso 1.00 calc

loop_
_atom_site_aniso_label
_atom_site_aniso_U_11
_atom_site_aniso_U_22
_atom_site_aniso_U_33
_atom_site_aniso_U_12
_atom_site_aniso_U_13
_atom_site_aniso_U_23
Br1 0.0306(2) 0.0413(3) 0.0393(2) 0.0055(2) 0.0067(2) 0.0130(3)
F1 0.080(2) 0.184(4) 0.036(2) -0.048(3) -0.002(2) -0.001(2)
F2 0.054(2) 0.071(2) 0.074(2) -0.023(2) -0.004(2) 0.017(2)
F3 0.065(2) 0.060(2) 0.207(5) 0.017(2) -0.071(3) -0.030(3)
F4 0.055(2) 0.043(2) 0.091(2) -0.005(1) 0.031(2) -0.010(2)
F5 0.055(2) 0.097(3) 0.054(2) 0.020(2) -0.011(1) -0.036(2)
F6 0.062(2) 0.039(2) 0.067(2) 0.008(1) -0.017(2) 0.001(1)
F7 0.045(2) 0.036(2) 0.057(2) 0.001(1) 0.006(1) 0.010(1)
O1 0.095(3) 0.069(3) 0.077(3) -0.045(3) 0.042(3) -0.017(3)
O2 0.093(3) 0.044(2) 0.050(2) 0.003(2) -0.004(2) 0.004(2)
O3 0.044(2) 0.084(3) 0.135(4) 0.022(2) 0.031(2) 0.064(3)
C1 0.030(2) 0.035(3) 0.031(2) 0.004(2) 0.008(2) 0.005(2)
C2 0.045(3) 0.032(3) 0.040(3) 0.008(2) 0.013(2) 0.000(2)
C3 0.047(3) 0.032(3) 0.037(3) -0.003(2) 0.008(2) -0.003(2)
C4 0.036(2) 0.034(3) 0.028(2) 0.001(2) 0.007(2) 0.000(2)
C5 0.034(2) 0.034(3) 0.037(3) 0.004(2) 0.006(2) 0.004(2)
C6 0.029(2) 0.032(3) 0.034(2) 0.001(2) 0.006(2) 0.002(2)
C7 0.049(3) 0.047(3) 0.034(3) -0.008(3) 0.001(2) 0.000(2)
C8 0.028(2) 0.046(3) 0.045(3) 0.001(2) 0.004(2) 0.009(3)
C9 0.024(2) 0.040(3) 0.036(3) -0.001(2) 0.002(2) 0.001(2)
C10 0.034(2) 0.030(2) 0.032(3) -0.002(2) 0.001(2) 0.002(2)
C11 0.043(3) 0.041(3) 0.041(3) -0.002(2) 0.008(2) 0.010(2)
C12 0.051(3) 0.041(3) 0.044(3) -0.001(2) 0.005(2) 0.004(2)
C13 0.051(3) 0.052(3) 0.041(3) -0.007(3) -0.008(2) 0.011(2)
C14 0.22(1) 0.120(8) 0.052(5) -0.119(8) -0.021(6) 0.029(5)
C15 0.154(7) 0.031(3) 0.082(5) -0.014(4) -0.041(5) 0.016(3)
C16 0.060(4) 0.071(4) 0.045(3) 0.035(3) -0.016(3) -0.009(3)
C17 0.055(3) 0.062(4) 0.040(3) 0.022(3) 0.003(2) -0.002(3)
C18 0.052(4) 0.090(7) 0.36(2) 0.011(4) 0.084(8) 0.120(9)
C19 0.157(10) 0.25(1) 0.21(1) -0.17(1) 0.151(9) -0.17(1)
B1 0.038(3) 0.040(3) 0.044(3) 0.008(3) 0.000(3) -0.002(3)

loop_
_atom_type_symbol
_atom_type_description
_atom_type_scat_dispersion_real
_atom_type_scat_dispersion_imag
_atom_type_scat_source
C C 0.003 0.002
;International Tables for Crystallography
(1992, Vol. C, Tables 4.2.6.8 and 6.1.1.1)
;
H H 0.000 0.000
;International Tables for Crystallography
(1992, Vol. C, Table 6.1.1.2)
;
B B 0.001 0.001
;International Tables for Crystallography
(1992, Vol. C, Tables 4.2.6.8 and 6.1.1.1)
;
Br Br -0.290 2.459
;International Tables for Crystallography
(1992, Vol. C, Tables 4.2.6.8 and 6.1.1.1)
;
F F 0.017 0.010
;International Tables for Crystallography
(1992, Vol. C, Tables 4.2.6.8 and 6.1.1.1)
;
O O 0.011 0.006
;International Tables for Crystallography
(1992, Vol. C, Tables 4.2.6.8 and 6.1.1.1)
;

loop_
_geom_angle_atom_site_label_1
_geom_angle_atom_site_label_2
_geom_angle_atom_site_label_3
_geom_angle
_geom_angle_site_symmetry_1
_geom_angle_site_symmetry_3
_geom_angle_publ_flag
C1 BR1 C8 94.3(2) . . yes
C14 O1 C19 108.6(8) . 3_666 yes
C15 O2 C16 112.2(5) . . yes
C17 O3 C18 110.6(5) . . yes
BR1 C1 C2 117.4(3) . . yes
BR1 C1 C6 118.0(3) . . yes
C2 C1 C6 124.6(4) . . yes
C1 C2 C3 117.3(4) . . yes
C1 C2 H2 121.3 . . no
C3 C2 H2 121.3 . . no
C2 C3 C4 120.0(4) . . yes
C2 C3 H3 120.0 . . no
C4 C3 H3 120.0 . . no
C3 C4 C5 120.9(4) . . yes
C3 C4 C7 118.6(4) . . yes
C5 C4 C7 120.5(4) . . yes
C4 C5 C6 119.9(4) . . yes
C4 C5 H5 120.0 . . no
C6 C5 H5 120.0 . . no
C1 C6 C5 117.2(4) . . yes
C1 C6 H6 121.4 . . no
C5 C6 H6 121.4 . . no
F1 C7 F2 103.5(4) . . yes
F1 C7 F3 107.9(4) . . yes
F1 C7 C4 111.3(4) . . yes
F2 C7 F3 106.6(4) . . yes
F2 C7 C4 112.8(4) . . yes
F3 C7 C4 114.0(4) . . yes
BR1 C8 C9 167.3(4) . . yes
C8 C9 C10 178.3(4) . . yes
C9 C10 C11 110.3(3) . . yes
C9 C10 C12 108.7(4) . . yes
C9 C10 C13 106.9(4) . . yes
C11 C10 C12 110.9(4) . . yes
C11 C10 C13 110.5(4) . . yes
C12 C10 C13 109.4(4) . . yes
C10 C11 H11a 109.5 . . no
C10 C11 H11b 109.5 . . no
C10 C11 H11c 109.5 . . no
H11a C11 H11b 109.5 . . no
H11a C11 H11c 109.5 . . no
H11b C11 H11c 109.5 . . no
C10 C12 H12a 109.5 . . no
C10 C12 H12b 109.5 . . no
C10 C12 H12c 109.5 . . no
H12a C12 H12b 109.5 . . no
H12a C12 H12c 109.5 . . no
H12b C12 H12c 109.5 . . no
C10 C13 H13a 109.5 . . no
C10 C13 H13b 109.5 . . no
C10 C13 H13c 109.5 . . no
H13a C13 H13b 109.5 . . no
H13a C13 H13c 109.5 . . no
H13b C13 H13c 109.5 . . no
O1 C14 C15 106.9(7) . . yes
O1 C14 H14a 110.1 . . no
O1 C14 H14b 110.1 . . no
C15 C14 H14a 110.1 . . no
C15 C14 H14b 110.1 . . no
H14a C14 H14b 109.5 . . no
O2 C15 C14 112.1(6) . . yes
O2 C15 H15a 108.8 . . no
O2 C15 H15b 108.8 . . no
C14 C15 H15a 108.8 . . no
C14 C15 H15b 108.8 . . no
H15a C15 H15b 109.5 . . no
O2 C16 C17 110.3(5) . . yes
O2 C16 H16a 109.3 . . no
O2 C16 H16b 109.3 . . no
C17 C16 H16a 109.3 . . no
C17 C16 H16b 109.3 . . no
H16a C16 H16b 109.5 . . no
O3 C17 C16 108.7(4) . . yes
O3 C17 H17a 109.7 . . no
O3 C17 H17b 109.7 . . no
C16 C17 H17a 109.7 . . no
C16 C17 H17b 109.7 . . no
H17a C17 H17b 109.5 . . no
O3 C18 C19 124.7(9) . . yes
O3 C18 H18a 105.5 . . no
O3 C18 H18b 105.6 . . no
C19 C18 H18a 105.6 . . no
C19 C18 H18b 105.6 . . no
H18a C18 H18b 109.4 . . no
O1 C19 C18 125(1) 3_666 . yes
O1 C19 H19a 104.3 3_666 . no
O1 C19 H19b 108.1 3_666 . no
C18 C19 H19a 106.1 . . no
C18 C19 H19b 103.6 . . no
H19a C19 H19b 108.4 . . no
F4 B1 F5 110.0(4) . . yes
F4 B1 F6 109.3(4) . . yes
F4 B1 F7 110.0(4) . . yes
F5 B1 F6 108.0(4) . . yes
F5 B1 F7 110.5(4) . . yes
F6 B1 F7 109.0(4) . . yes

loop_
_geom_bond_atom_site_label_1
_geom_bond_atom_site_label_2
_geom_bond_distance
_geom_bond_site_symmetry_2
_geom_bond_publ_flag
BR1 C1 1.961(4) . yes
BR1 C8 1.808(5) . yes
F1 C7 1.334(6) . yes
F2 C7 1.332(6) . yes
F3 C7 1.296(6) . yes
F4 B1 1.384(6) . yes
F5 B1 1.383(6) . yes
F6 B1 1.408(6) . yes
F7 B1 1.382(6) . yes
O1 C14 1.37(1) . yes
O1 C19 1.42(1) 3_666 yes
O2 C15 1.460(8) . yes
O2 C16 1.390(7) . yes
O3 C17 1.398(7) . yes
O3 C18 1.426(10) . yes
C1 C2 1.379(6) . yes
C1 C6 1.390(6) . yes
C2 C3 1.384(7) . yes
C2 H2 0.950 . no
C3 C4 1.396(6) . yes
C3 H3 0.950 . no
C4 C5 1.397(6) . yes
C4 C7 1.500(6) . yes
C5 C6 1.384(6) . yes
C5 H5 0.950 . no
C6 H6 0.950 . no
C8 C9 1.211(7) . yes
C9 C10 1.480(6) . yes
C10 C11 1.529(6) . yes
C10 C12 1.540(7) . yes
C10 C13 1.539(6) . yes
C11 H11a 0.950 . no
C11 H11b 0.950 . no
C11 H11c 0.950 . no
C12 H12a 0.950 . no
C12 H12b 0.950 . no
C12 H12c 0.950 . no
C13 H13a 0.950 . no
C13 H13b 0.950 . no
C13 H13c 0.950 . no
C14 C15 1.48(1) . yes
C14 H14a 0.950 . no
C14 H14b 0.950 . no
C15 H15a 0.950 . no
C15 H15b 0.950 . no
C16 C17 1.507(8) . yes
C16 H16a 0.950 . no
C16 H16b 0.950 . no
C17 H17a 0.950 . no
C17 H17b 0.950 . no
C18 C19 1.17(2) . yes
C18 H18a 0.951 . no
C18 H18b 0.950 . no
C19 H19a 0.978 . no
C19 H19b 0.939 . no

loop_
_geom_contact_atom_site_label_1
_geom_contact_atom_site_label_2
_geom_contact_distance
_geom_contact_site_symmetry_2
BR1 O1 2.854(5) .
BR1 O3 2.939(4) .
BR1 O2 3.077(4) .
BR1 C16 3.511(6) .
BR1 O2 3.535(4) 3_666
BR1 C15 3.552(7) .
F1 C5 3.302(6) 3_767
F1 C13 3.573(7) 3_767
F2 C13 3.432(6) 3_767
F3 C11 3.423(6) 1_655
F3 C13 3.519(6) 3_767
F3 O3 3.579(7) 1_655
F4 C6 3.342(5) 2_656
F4 C2 3.354(5) .
F4 C5 3.514(5) 2_656
F5 C17 3.205(6) 4_565
F5 C16 3.227(6) 4_565
F5 C19 3.25(1) 2_556
F5 C18 3.346(9) 2_556
F6 C5 3.269(5) 2_656
F6 C18 3.46(1) 2_556
F6 C19 3.53(1) 2_556
F6 C15 3.558(8) .
F7 C2 3.162(6) .
F7 C13 3.389(6) 3_667
F7 C15 3.467(8) .
O1 C1 3.136(6) .
O1 C2 3.136(6) .
O3 C8 3.111(6) .
